data_7050878
loop_
_publ_author_name
'Pombeiro, Armando'
'Bokach, Nadezhda A.'
'Galanski, Markus'
'Garnovskii, Dmitrii A.'
'Haukka, Matti'
'Keppler, Bernhard K.'
'Kukushkin, Vadim Yu.'
'Makarycheva-Mikhailova, Anastassiya V.'

_publ_section_title
;
Platinum(IV)-mediated Coupling of Dione Monoximes and Nitriles: a
Novel Reactivity Pattern of the Classic Oxime-based Chelating Ligands
;
_journal_name_full 'New Journal of Chemistry'
_journal_year 2002
_chemical_formula_sum 'C24 H28 Cl4 N4 O4 Pt'
_chemical_formula_weight 773.39
_chemical_name_common ' trans-(PtCl4{NH=C(Et)ON=C(Me)C(Ph)(=O)}2]'
_space_group_IT_number 2
_symmetry_cell_setting triclinic
_symmetry_space_group_name_Hall '-P 1'
_symmetry_space_group_name_H-M 'P -1'
_cell_angle_alpha 88.8886(12)
_cell_angle_beta 74.9911(12)
_cell_angle_gamma 73.4238(12)
_cell_formula_units_Z 1
_cell_length_a 7.8552(2)
_cell_length_b 8.5681(2)
_cell_length_c 11.6142(3)
_cell_measurement_temperature 120(2)
_cell_volume 722.39(3)
_diffrn_ambient_temperature 120(2)
_exptl_crystal_density_diffrn 1.778
_cod_depositor_comments
;
The following automatic conversions were performed:
'_symmetry_cell_setting' value 'Triclinic' changed to 'triclinic'
according to '/home/saulius/struct/CIF-dictionaries/cif_core.dic'
dictionary named 'cif_core.dic' version 2.4.1 from 2010-06-29.

Automatic conversion script
Id: cif_fix_enum 1527 2010-12-29 10:47:43Z saulius 
;
_cod_database_code 7050878

loop_
_symmetry_equiv_pos_as_xyz
'x, y, z'
'-x, -y, -z'

loop_
_atom_site_label
_atom_site_type_symbol
_atom_site_fract_x
_atom_site_fract_y
_atom_site_fract_z
_atom_site_U_iso_or_equiv
_atom_site_adp_type
_atom_site_occupancy
_atom_site_symmetry_multiplicity
_atom_site_calc_flag
_atom_site_refinement_flags
_atom_site_disorder_assembly
_atom_site_disorder_group
C1 C 0.2567(6) -0.2276(6) 0.0464(4) 0.0316(9) Uani 1 1 d . . .
C2 C 0.2515(7) -0.2594(6) -0.0775(4) 0.0369(10) Uani 1 1 d . . .
H2A H 0.3045 -0.1837 -0.1306 0.044 Uiso 1 1 calc R . .
H2B H 0.1220 -0.2392 -0.0801 0.044 Uiso 1 1 calc R . .
C3 C 0.3619(9) -0.4384(7) -0.1232(5) 0.0501(13) Uani 1 1 d . . .
H3A H 0.4919 -0.4563 -0.1259 0.075 Uiso 1 1 calc R . .
H3B H 0.3511 -0.4582 -0.2034 0.075 Uiso 1 1 calc R . .
H3C H 0.3124 -0.5134 -0.0690 0.075 Uiso 1 1 calc R . .
C4 C 0.0471(6) -0.3483(6) 0.3144(5) 0.0362(10) Uani 1 1 d . . .
C5 C -0.0542(8) -0.4523(7) 0.2772(5) 0.0436(12) Uani 1 1 d . . .
H5A H -0.1441 -0.3864 0.2376 0.065 Uiso 1 1 calc R . .
H5B H -0.1183 -0.4976 0.3477 0.065 Uiso 1 1 calc R . .
H5C H 0.0332 -0.5415 0.2218 0.065 Uiso 1 1 calc R . .
C6 C 0.0124(7) -0.3066(6) 0.4467(5) 0.0395(11) Uani 1 1 d . . .
C7 C 0.1447(7) -0.2491(7) 0.4927(5) 0.0392(11) Uani 1 1 d . . .
C8 C 0.3328(8) -0.3017(11) 0.4404(6) 0.068(2) Uani 1 1 d . . .
H8 H 0.3812 -0.3714 0.3697 0.081 Uiso 1 1 calc R . .
C9 C 0.4488(10) -0.2511(15) 0.4928(8) 0.099(4) Uani 1 1 d . . .
H9 H 0.5781 -0.2882 0.4584 0.119 Uiso 1 1 calc R . .
C10 C 0.3798(11) -0.1477(11) 0.5941(6) 0.071(2) Uani 1 1 d . . .
H10 H 0.4609 -0.1127 0.6286 0.085 Uiso 1 1 calc R . .
C11 C 0.1943(8) -0.0960(7) 0.6444(5) 0.0470(13) Uani 1 1 d . . .
H11 H 0.1459 -0.0225 0.7131 0.056 Uiso 1 1 calc R . .
C12 C 0.0782(8) -0.1491(7) 0.5968(5) 0.0451(12) Uani 1 1 d . . .
H12 H -0.0500 -0.1173 0.6354 0.054 Uiso 1 1 calc R . .
N1 N 0.3431(5) -0.1404(4) 0.0815(4) 0.0324(8) Uani 1 1 d . . .
H1 H 0.3315 -0.1419 0.1589 0.039 Uiso 1 1 calc R . .
N2 N 0.1503(6) -0.2750(5) 0.2459(4) 0.0366(9) Uani 1 1 d . . .
O1 O 0.1565(5) -0.3089(4) 0.1241(3) 0.0353(7) Uani 1 1 d . . .
O2 O -0.1307(6) -0.3166(6) 0.5126(4) 0.0589(11) Uani 1 1 d . . .
Cl1 Cl 0.66095(18) -0.18302(16) -0.16238(12) 0.0459(3) Uani 1 1 d . . .
Cl2 Cl 0.71346(19) -0.13346(15) 0.10159(13) 0.0456(3) Uani 1 1 d . . .
Pt1 Pt 0.5000 0.0000 0.0000 0.02714(11) Uani 1 2 d S . .

loop_
_atom_site_aniso_label
_atom_site_aniso_U_11
_atom_site_aniso_U_22
_atom_site_aniso_U_33
_atom_site_aniso_U_23
_atom_site_aniso_U_13
_atom_site_aniso_U_12
C1 0.031(2) 0.032(2) 0.032(2) 0.0056(19) -0.0082(18) -0.0101(18)
C2 0.043(3) 0.041(3) 0.033(2) 0.008(2) -0.012(2) -0.019(2)
C3 0.068(4) 0.041(3) 0.047(3) -0.004(3) -0.019(3) -0.021(3)
C4 0.031(2) 0.038(2) 0.041(3) 0.012(2) -0.012(2) -0.0116(19)
C5 0.049(3) 0.047(3) 0.043(3) 0.015(2) -0.016(2) -0.026(2)
C6 0.040(3) 0.045(3) 0.038(3) 0.014(2) -0.012(2) -0.018(2)
C7 0.036(2) 0.051(3) 0.033(3) 0.012(2) -0.009(2) -0.017(2)
C8 0.039(3) 0.117(6) 0.045(3) -0.019(4) -0.010(3) -0.020(3)
C9 0.043(4) 0.194(11) 0.065(5) -0.033(6) -0.011(3) -0.042(5)
C10 0.072(4) 0.111(6) 0.051(4) 0.005(4) -0.028(3) -0.048(4)
C11 0.062(3) 0.045(3) 0.034(3) 0.007(2) -0.017(2) -0.012(3)
C12 0.050(3) 0.048(3) 0.034(3) 0.012(2) -0.008(2) -0.012(2)
N1 0.036(2) 0.0302(19) 0.030(2) 0.0006(16) -0.0059(16) -0.0106(16)
N2 0.039(2) 0.044(2) 0.031(2) 0.0064(18) -0.0088(17) -0.0194(18)
O1 0.0404(17) 0.0403(18) 0.0336(17) 0.0103(15) -0.0127(14) -0.0225(15)
O2 0.048(2) 0.093(3) 0.043(2) 0.016(2) -0.0071(18) -0.036(2)
Cl1 0.0467(7) 0.0450(7) 0.0415(7) -0.0123(6) 0.0063(5) -0.0218(5)
Cl2 0.0508(7) 0.0385(6) 0.0617(8) 0.0195(6) -0.0322(6) -0.0206(5)
Pt1 0.03011(15) 0.02659(14) 0.02565(15) 0.00418(10) -0.00553(9) -0.01151(10)

loop_
_geom_bond_atom_site_label_1
_geom_bond_atom_site_label_2
_geom_bond_distance
_geom_bond_site_symmetry_2
_geom_bond_publ_flag
C1 N1 1.276(6) . ?
C1 O1 1.356(6) . ?
C1 C2 1.483(7) . ?
C2 C3 1.555(7) . ?
C2 H2A 0.9900 . ?
C2 H2B 0.9900 . ?
C3 H3A 0.9800 . ?
C3 H3B 0.9800 . ?
C3 H3C 0.9800 . ?
C4 N2 1.273(6) . ?
C4 C5 1.487(7) . ?
C4 C6 1.521(7) . ?
C5 H5A 0.9800 . ?
C5 H5B 0.9800 . ?
C5 H5C 0.9800 . ?
C6 O2 1.209(6) . ?
C6 C7 1.482(7) . ?
C7 C8 1.386(8) . ?
C7 C12 1.389(8) . ?
C8 C9 1.383(10) . ?
C8 H8 0.9500 . ?
C9 C10 1.378(12) . ?
C9 H9 0.9500 . ?
C10 C11 1.365(10) . ?
C10 H10 0.9500 . ?
C11 C12 1.361(8) . ?
C11 H11 0.9500 . ?
C12 H12 0.9500 . ?
N1 Pt1 2.015(4) . ?
N1 H1 0.8800 . ?
N2 O1 1.436(5) . ?
Cl1 Pt1 2.3157(12) . ?
Cl2 Pt1 2.3216(12) . ?
Pt1 N1 2.015(4) 2_655 ?
Pt1 Cl1 2.3157(12) 2_655 ?
Pt1 Cl2 2.3216(12) 2_655 ?
